data_1557043
loop_
_publ_author_name
'Rottsch\"afer, Dennis'
'Glodde, Timo'
'Neumann, Beate'
'Stammler, Hans-Georg'
'Ghadwal, Rajendra S.'

_publ_section_title
;
 A crystalline C5-protonated 1,3-imidazol-4-ylidene.
;
_journal_issue 13
_journal_name_full 'Chemical communications (Cambridge, England)'
_journal_page_first 2027
_journal_page_last 2030
_journal_paper_doi 10.1039/c9cc09428h
_journal_volume 56
_journal_year 2020
_chemical_formula_moiety 'C39 H44 Au Cl N2, C7 H8'
_chemical_formula_sum 'C46 H52 Au Cl N2'
_chemical_formula_weight 865.31
_space_group_crystal_system monoclinic
_space_group_IT_number 14
_space_group_name_Hall '-P 2ybc'
_space_group_name_H-M_alt 'P 1 21/c 1'
_atom_sites_solution_hydrogens geom
_atom_sites_solution_primary dual
_audit_creation_date 2019-07-05
_audit_creation_method
;
Olex2 1.3-ac4
(compiled 2019.04.23 svn.r3594 for Rigaku Oxford Diffraction, GUI svn.r5739)
;
_audit_update_record
;
2019-08-14 deposited with the CCDC.	2020-01-14 downloaded from the CCDC.
;
_cell_angle_alpha 90
_cell_angle_beta 93.6946(19)
_cell_angle_gamma 90
_cell_formula_units_Z 4
_cell_length_a 12.2795(3)
_cell_length_b 16.8120(3)
_cell_length_c 19.2885(4)
_cell_measurement_reflns_used 26651
_cell_measurement_temperature 100.01(10)
_cell_measurement_theta_max 75.6540
_cell_measurement_theta_min 3.4540
_cell_volume 3973.70(15)
_computing_cell_refinement 'CrysAlisPro 1.171.40.54a (Rigaku OD, 2019)'
_computing_data_collection 'CrysAlisPro 1.171.40.54a (Rigaku OD, 2019)'
_computing_data_reduction 'CrysAlisPro 1.171.40.54a (Rigaku OD, 2019)'
_computing_molecular_graphics 'Olex2 (Dolomanov et al., 2009)'
_computing_publication_material 'Olex2 (Dolomanov et al., 2009)'
_computing_structure_refinement 'ShelXL (Sheldrick, 2015)'
_computing_structure_solution 'ShelXT (Sheldrick, 2015)'
_diffrn_ambient_environment N~2~
_diffrn_ambient_temperature 100.01(10)
_diffrn_detector 'CCD plate'
_diffrn_detector_area_resol_mean 5.3114
_diffrn_detector_type Atlas
_diffrn_measured_fraction_theta_full 0.990
_diffrn_measured_fraction_theta_max 0.961
_diffrn_measurement_details
;
List of Runs (angles in degrees, time in seconds):

  # Type    Start    End  Width  t~exp~   \w     \q     \k     \f   Frames
#--------------------------------------------------------------------------
  1  \w    -69.00  33.00   1.00    3.00    --  -38.50  77.00-180.00  102
  2  \w    -59.00  33.00   1.00    3.00    --  -38.50  38.00 -60.00   92
  3  \w   -107.00 -13.00   1.00    3.00    --  -38.50 -57.00 -30.00   94
  4  \w   -124.00  47.00   1.00    3.00    --  -38.50   0.00 150.00  171
  5  \w   -116.00  -5.00   1.00    3.00    --  -38.50 -19.00 120.00  111
  6  \w   -110.00 -18.00   1.00    3.00    --  -38.50 -38.00  30.00   92
  7  \w     13.00 114.00   1.00    3.00    --   42.89  76.00 -99.00  101
  8  \w     13.00 114.00   1.00    3.00    --   42.89  77.00  30.00  101
  9  \w     13.00 114.00   1.00    3.00    --   42.89  77.00-180.00  101
 10  \w     23.00  97.00   1.00    3.00    --   42.89-125.00 120.00   74
 11  \w     23.00  97.00   1.00    3.00    --   42.89-125.00  60.00   74
 12  \w     13.00 114.00   1.00    3.00    --   42.89  77.00  60.00  101
 13  \w     13.00 114.00   1.00    3.00    --   42.89  77.00 -30.00  101
 14  \w     13.00 114.00   1.00    3.00    --   42.89  77.00 120.00  101
 15  \w     42.00 125.00   1.00   36.00    --  111.00-135.00 172.84   83
 16  \w     81.00 178.00   1.00   36.00    --  111.00  76.00-157.60   97
 17  \w     81.00 178.00   1.00   36.00    --  111.00  77.00-174.99   97
 18  \w     83.00 178.00   1.00   36.00    --  111.00  67.00  93.51   95
 19  \w     41.00 118.00   1.00   36.00    --  111.00-125.00-180.00   77
 20  \w     83.00 178.00   1.00   36.00    --  111.00  67.00 119.17   95
 21  \w     41.00 118.00   1.00   36.00    --  111.00-125.00  90.00   77
 22  \w     85.00 178.00   1.00   36.00    --  111.00  61.00 150.00   93
 23  \w     81.00 178.00   1.00   36.00    --  111.00  77.00   0.00   97
 24  \w     85.00 178.00   1.00   36.00    --  111.00  61.00-180.00   93
 25  \w     81.00  99.00   1.00   36.00    --  111.00  77.00-120.00   18
;
_diffrn_measurement_device 'four-circle diffractometer'
_diffrn_measurement_device_type 'SuperNova, Dual, Cu at home/near, Atlas'
_diffrn_measurement_method '\w scans'
_diffrn_orient_matrix_type 'CrysAlisPro convention (1999,Acta A55,543-557)'
_diffrn_orient_matrix_UB_11 0.0048279000
_diffrn_orient_matrix_UB_12 -0.0549757000
_diffrn_orient_matrix_UB_13 -0.0636502000
_diffrn_orient_matrix_UB_21 -0.1211924000
_diffrn_orient_matrix_UB_22 0.0170875000
_diffrn_orient_matrix_UB_23 -0.0198526000
_diffrn_orient_matrix_UB_31 0.0329470000
_diffrn_orient_matrix_UB_32 0.0713527000
_diffrn_orient_matrix_UB_33 -0.0442356000
_diffrn_radiation_monochromator mirror
_diffrn_radiation_probe x-ray
_diffrn_radiation_type 'Cu K\a'
_diffrn_radiation_wavelength 1.54184
_diffrn_reflns_av_R_equivalents 0.0482
_diffrn_reflns_av_unetI/netI 0.0286
_diffrn_reflns_Laue_measured_fraction_full 0.990
_diffrn_reflns_Laue_measured_fraction_max 0.961
_diffrn_reflns_limit_h_max 14
_diffrn_reflns_limit_h_min -14
_diffrn_reflns_limit_k_max 20
_diffrn_reflns_limit_k_min -20
_diffrn_reflns_limit_l_max 24
_diffrn_reflns_limit_l_min -23
_diffrn_reflns_number 52376
_diffrn_reflns_point_group_measured_fraction_full 0.990
_diffrn_reflns_point_group_measured_fraction_max 0.961
_diffrn_reflns_theta_full 67.684
_diffrn_reflns_theta_max 76.847
_diffrn_reflns_theta_min 3.491
_diffrn_source 'micro-focus sealed X-ray tube'
_diffrn_source_type 'SuperNova (Cu) X-ray Source'
_exptl_absorpt_coefficient_mu 7.817
_exptl_absorpt_correction_T_max 0.4719
_exptl_absorpt_correction_T_min 0.3659
_exptl_absorpt_correction_type multi-scan
_exptl_absorpt_process_details
;
SADABS-2012/1 (Bruker,2012) was used for absorption correction.
wR2(int) was 0.0758 before and 0.0621 after correction.
The Ratio of minimum to maximum transmission is 0.7754.
The \l/2 correction factor is Not present.
;
_exptl_crystal_colour 'clear yellow'
_exptl_crystal_colour_lustre clear
_exptl_crystal_colour_primary yellow
_exptl_crystal_density_diffrn 1.446
_exptl_crystal_description needle
_exptl_crystal_F_000 1752
_exptl_crystal_size_max 0.244
_exptl_crystal_size_mid 0.069
_exptl_crystal_size_min 0.057
_refine_diff_density_max 1.349
_refine_diff_density_min -2.032
_refine_diff_density_rms 0.125
_refine_ls_extinction_method none
_refine_ls_goodness_of_fit_ref 1.166
_refine_ls_hydrogen_treatment constr
_refine_ls_matrix_type full
_refine_ls_number_parameters 460
_refine_ls_number_reflns 8070
_refine_ls_number_restraints 0
_refine_ls_restrained_S_all 1.166
_refine_ls_R_factor_all 0.0389
_refine_ls_R_factor_gt 0.0351
_refine_ls_shift/su_max 0.003
_refine_ls_shift/su_mean 0.000
_refine_ls_structure_factor_coef Fsqd
_refine_ls_weighting_details 'w=1/[\s^2^(Fo^2^)+(0.0436P)^2^+10.7910P] where P=(Fo^2^+2Fc^2^)/3'
_refine_ls_weighting_scheme calc
_refine_ls_wR_factor_gt 0.0971
_refine_ls_wR_factor_ref 0.0993
_reflns_Friedel_coverage 0.000
_reflns_number_gt 7300
_reflns_number_total 8070
_reflns_threshold_expression 'I > 2\s(I)'
_cod_data_source_file c9cc09428h2.cif
_cod_data_source_block compound6
_cod_depositor_comments 'Adding full bibliography for 1557041--1557044.cif.'
_cod_original_cell_volume 3973.69(14)
_cod_database_code 1557043
_shelx_shelxl_version_number 2018/3
_chemical_oxdiff_formula 'C46 H52 Au Cl N2'
_shelx_space_group_comment
;
The symmetry employed for this shelxl refinement is uniquely defined
by the following loop, which should always be used as a source of
symmetry information in preference to the above space-group names.
They are only intended as comments.
;
_diffrn_oxdiff_digest_frames
;
01071d1866e4709d36cd4011d2725c5e4e02433771e
;
_reflns_odcompleteness_completeness 100.00
_reflns_odcompleteness_iscentric 1
_reflns_odcompleteness_theta 43.65
_olex2_refinement_description
;
1. Fixed Uiso
 At 1.2 times of:
  All C(H) groups
 At 1.5 times of:
  All C(H,H,H) groups
2.a Ternary CH refined with riding coordinates:
 C10(H10), C13(H13), C22(H22), C25(H25)
2.b Aromatic/amide H refined with riding coordinates:
 C3(H3), C6(H6), C7(H7), C8(H8), C18(H18), C19(H19), C20(H20), C29(H29),
 C30(H30), C32(H32), C33(H33), C35(H35), C36(H36), C37(H37), C38(H38), C39(H39),
  C40(H40), C41(H41), C42(H42), C43(H43), C44(H44)
2.c Idealised Me refined as rotating group:
 C11(H11A,H11B,H11C), C12(H12A,H12B,H12C), C14(H14A,H14B,H14C), C15(H15A,H15B,
 H15C), C23(H23A,H23B,H23C), C24(H24A,H24B,H24C), C26(H26A,H26B,H26C), C27(H27A,
 H27B,H27C), C46(H46A,H46B,H46C)
;
_olex2_date_sample_data_collection 2019-07-04
_olex2_submission_special_instructions 'No special instructions were received'
_oxdiff_exptl_absorpt_empirical_details
;
Empirical correction (ABSPACK) includes:
- Absorption correction using spherical harmonics
- Frame scaling
;
_oxdiff_exptl_absorpt_empirical_full_max 2.156
_oxdiff_exptl_absorpt_empirical_full_min 0.536

loop_
_space_group_symop_operation_xyz
'x, y, z'
'-x, y+1/2, -z+1/2'
'-x, -y, -z'
'x, -y-1/2, z-1/2'

loop_
_atom_site_label
_atom_site_type_symbol
_atom_site_fract_x
_atom_site_fract_y
_atom_site_fract_z
_atom_site_U_iso_or_equiv
_atom_site_adp_type
_atom_site_occupancy
_atom_site_site_symmetry_order
_atom_site_calc_flag
_atom_site_refinement_flags_posn
Au1 Au 0.18300(2) 0.53651(2) 0.70401(2) 0.02145(7) Uani 1 1 d .
Cl1 Cl 0.10575(9) 0.65504(6) 0.73188(6) 0.0311(2) Uani 1 1 d .
N1 N 0.2553(3) 0.3901(2) 0.62401(17) 0.0197(7) Uani 1 1 d .
N2 N 0.3572(3) 0.3231(2) 0.69919(17) 0.0214(7) Uani 1 1 d .
C1 C 0.3158(3) 0.3236(2) 0.6330(2) 0.0206(8) Uani 1 1 d .
C2 C 0.2581(3) 0.4332(2) 0.6859(2) 0.0204(8) Uani 1 1 d .
C3 C 0.3222(3) 0.3910(2) 0.7322(2) 0.0210(8) Uani 1 1 d .
H3 H 0.339835 0.404973 0.778226 0.025 Uiso 1 1 calc R
C4 C 0.1830(3) 0.4030(2) 0.5625(2) 0.0204(8) Uani 1 1 d .
C5 C 0.2116(4) 0.4574(2) 0.5123(2) 0.0219(8) Uani 1 1 d .
C6 C 0.1402(4) 0.4654(2) 0.4528(2) 0.0261(9) Uani 1 1 d .
H6 H 0.156479 0.501857 0.418635 0.031 Uiso 1 1 calc R
C7 C 0.0460(4) 0.4200(3) 0.4439(2) 0.0272(9) Uani 1 1 d .
H7 H 0.000358 0.425215 0.403789 0.033 Uiso 1 1 calc R
C8 C 0.0203(4) 0.3672(3) 0.4950(2) 0.0279(9) Uani 1 1 d .
H8 H -0.042855 0.336886 0.488660 0.034 Uiso 1 1 calc R
C9 C 0.0868(4) 0.3580(2) 0.5561(2) 0.0240(9) Uani 1 1 d .
C10 C 0.3134(4) 0.5093(3) 0.5191(2) 0.0227(8) Uani 1 1 d .
H10 H 0.359722 0.490372 0.558968 0.027 Uiso 1 1 calc R
C11 C 0.2828(4) 0.5955(3) 0.5323(2) 0.0258(9) Uani 1 1 d .
H11A H 0.235786 0.614617 0.494276 0.039 Uiso 1 1 calc GR
H11B H 0.347748 0.627365 0.536589 0.039 Uiso 1 1 calc GR
H11C H 0.245628 0.598751 0.574526 0.039 Uiso 1 1 calc GR
C12 C 0.3791(4) 0.5040(3) 0.4541(2) 0.0290(9) Uani 1 1 d .
H12A H 0.333972 0.520273 0.414109 0.043 Uiso 1 1 calc GR
H12B H 0.402754 0.450202 0.448012 0.043 Uiso 1 1 calc GR
H12C H 0.441552 0.538314 0.459598 0.043 Uiso 1 1 calc GR
C13 C 0.0500(4) 0.3044(3) 0.6135(3) 0.0296(10) Uani 1 1 d .
H13 H 0.114323 0.291709 0.644262 0.035 Uiso 1 1 calc R
C14 C -0.0311(5) 0.3494(3) 0.6568(3) 0.0382(11) Uani 1 1 d .
H14A H 0.001881 0.397791 0.674220 0.057 Uiso 1 1 calc GR
H14B H -0.049985 0.316743 0.695107 0.057 Uiso 1 1 calc GR
H14C H -0.095750 0.361636 0.628197 0.057 Uiso 1 1 calc GR
C15 C 0.0005(5) 0.2259(3) 0.5869(3) 0.0440(13) Uani 1 1 d .
H15A H -0.067876 0.236087 0.561457 0.066 Uiso 1 1 calc GR
H15B H -0.011311 0.191643 0.625532 0.066 Uiso 1 1 calc GR
H15C H 0.049519 0.200604 0.556956 0.066 Uiso 1 1 calc GR
C16 C 0.4223(3) 0.2612(2) 0.7343(2) 0.0208(8) Uani 1 1 d .
C17 C 0.3680(4) 0.2037(3) 0.7719(2) 0.0239(9) Uani 1 1 d .
C18 C 0.4331(4) 0.1487(3) 0.8092(2) 0.0301(10) Uani 1 1 d .
H18 H 0.399897 0.109996 0.835067 0.036 Uiso 1 1 calc R
C19 C 0.5451(4) 0.1500(3) 0.8089(2) 0.0291(10) Uani 1 1 d .
H19 H 0.586253 0.112747 0.834757 0.035 Uiso 1 1 calc R
C20 C 0.5969(4) 0.2063(3) 0.7703(2) 0.0266(9) Uani 1 1 d .
H20 H 0.672584 0.206315 0.770011 0.032 Uiso 1 1 calc R
C21 C 0.5353(4) 0.2637(3) 0.7313(2) 0.0241(9) Uani 1 1 d .
C22 C 0.2444(4) 0.2001(3) 0.7744(2) 0.0290(10) Uani 1 1 d .
H22 H 0.212291 0.233983 0.737145 0.035 Uiso 1 1 calc R
C23 C 0.2080(4) 0.2325(3) 0.8439(3) 0.0374(11) Uani 1 1 d .
H23A H 0.236448 0.199114 0.881222 0.056 Uiso 1 1 calc GR
H23B H 0.129795 0.233029 0.843071 0.056 Uiso 1 1 calc GR
H23C H 0.235272 0.285645 0.850896 0.056 Uiso 1 1 calc GR
C24 C 0.2000(4) 0.1155(3) 0.7625(3) 0.0364(11) Uani 1 1 d .
H24A H 0.229249 0.093330 0.721801 0.055 Uiso 1 1 calc GR
H24B H 0.121810 0.117184 0.756310 0.055 Uiso 1 1 calc GR
H24C H 0.221102 0.082987 0.802075 0.055 Uiso 1 1 calc GR
C25 C 0.5953(4) 0.3212(3) 0.6867(2) 0.0278(9) Uani 1 1 d .
H25 H 0.540642 0.354513 0.661404 0.033 Uiso 1 1 calc R
C26 C 0.6711(5) 0.3759(4) 0.7310(3) 0.0442(13) Uani 1 1 d .
H26A H 0.628784 0.407017 0.761203 0.066 Uiso 1 1 calc GR
H26B H 0.708923 0.410709 0.701220 0.066 Uiso 1 1 calc GR
H26C H 0.723045 0.344454 0.758282 0.066 Uiso 1 1 calc GR
C27 C 0.6579(4) 0.2764(3) 0.6333(2) 0.0365(11) Uani 1 1 d .
H27A H 0.715150 0.245765 0.656694 0.055 Uiso 1 1 calc GR
H27B H 0.688980 0.313711 0.602499 0.055 Uiso 1 1 calc GR
H27C H 0.609084 0.241441 0.607057 0.055 Uiso 1 1 calc GR
C28 C 0.3356(3) 0.2632(2) 0.5803(2) 0.0207(8) Uani 1 1 d .
C29 C 0.2904(4) 0.1879(3) 0.5847(2) 0.0301(10) Uani 1 1 d .
H29 H 0.245632 0.176151 0.620399 0.036 Uiso 1 1 calc R
C30 C 0.3117(4) 0.1300(3) 0.5360(2) 0.0327(10) Uani 1 1 d .
H30 H 0.280259 0.079964 0.539202 0.039 Uiso 1 1 calc R
C31 C 0.3790(4) 0.1456(3) 0.4828(2) 0.0269(9) Uani 1 1 d .
C32 C 0.4234(4) 0.2220(3) 0.4780(2) 0.0292(10) Uani 1 1 d .
H32 H 0.468146 0.233799 0.442329 0.035 Uiso 1 1 calc R
C33 C 0.4013(4) 0.2801(3) 0.5258(2) 0.0283(9) Uani 1 1 d .
H33 H 0.430506 0.330760 0.521679 0.034 Uiso 1 1 calc R
C34 C 0.4067(5) 0.0806(3) 0.4343(2) 0.0318(10) Uani 1 1 d .
C35 C 0.5127(5) 0.0716(3) 0.4144(3) 0.0397(12) Uani 1 1 d .
H35 H 0.565592 0.108875 0.428415 0.048 Uiso 1 1 calc R
C36 C 0.5403(6) 0.0075(4) 0.3736(3) 0.0530(16) Uani 1 1 d .
H36 H 0.611223 0.002054 0.360068 0.064 Uiso 1 1 calc R
C37 C 0.4625(6) -0.0478(3) 0.3533(3) 0.0514(17) Uani 1 1 d .
H37 H 0.481584 -0.091487 0.327119 0.062 Uiso 1 1 calc R
C38 C 0.3572(6) -0.0394(3) 0.3711(3) 0.0493(17) Uani 1 1 d .
H38 H 0.304932 -0.076655 0.356111 0.059 Uiso 1 1 calc R
C39 C 0.3277(5) 0.0254(3) 0.4120(3) 0.0369(12) Uani 1 1 d .
H39 H 0.255978 0.031220 0.424060 0.044 Uiso 1 1 calc R
C40 C 0.8562(7) 0.0639(4) 0.4389(4) 0.065(2) Uani 1 1 d .
H40 H 0.805948 0.058172 0.472647 0.078 Uiso 1 1 calc R
C41 C 0.9227(7) 0.0004(4) 0.4238(6) 0.087(3) Uani 1 1 d .
H41 H 0.917132 -0.047308 0.447658 0.105 Uiso 1 1 calc R
C42 C 0.9976(6) 0.0076(4) 0.3731(4) 0.0603(18) Uani 1 1 d .
H42 H 1.040333 -0.035584 0.361708 0.072 Uiso 1 1 calc R
C43 C 1.0072(6) 0.0774(5) 0.3411(4) 0.0604(17) Uani 1 1 d .
H43 H 1.058794 0.083527 0.308222 0.072 Uiso 1 1 calc R
C44 C 0.9392(5) 0.1424(4) 0.3569(3) 0.0527(15) Uani 1 1 d .
H44 H 0.946632 0.190616 0.333956 0.063 Uiso 1 1 calc R
C45 C 0.8636(5) 0.1355(3) 0.4047(3) 0.0403(12) Uani 1 1 d .
C46 C 0.7900(5) 0.2039(3) 0.4197(3) 0.0493(15) Uani 1 1 d .
H46A H 0.826255 0.253089 0.410673 0.074 Uiso 1 1 calc GR
H46B H 0.772747 0.202173 0.467475 0.074 Uiso 1 1 calc GR
H46C H 0.723966 0.200228 0.390358 0.074 Uiso 1 1 calc GR

loop_
_atom_site_aniso_label
_atom_site_aniso_U_11
_atom_site_aniso_U_22
_atom_site_aniso_U_33
_atom_site_aniso_U_23
_atom_site_aniso_U_13
_atom_site_aniso_U_12
Au1 0.02019(11) 0.01867(10) 0.02528(10) -0.00176(6) -0.00022(7) 0.00091(6)
Cl1 0.0248(6) 0.0235(5) 0.0449(6) -0.0074(4) 0.0021(4) 0.0031(4)
N1 0.0196(18) 0.0190(16) 0.0203(15) -0.0011(13) 0.0002(13) 0.0029(13)
N2 0.0208(19) 0.0236(17) 0.0195(16) 0.0022(13) -0.0017(13) 0.0013(14)
C1 0.019(2) 0.0195(19) 0.0225(18) 0.0035(15) -0.0010(15) 0.0005(15)
C2 0.018(2) 0.0164(18) 0.027(2) -0.0059(15) 0.0022(16) 0.0046(15)
C3 0.018(2) 0.0202(18) 0.0243(18) 0.0005(15) -0.0010(15) 0.0051(15)
C4 0.023(2) 0.0171(18) 0.0204(18) -0.0018(14) -0.0020(15) 0.0057(15)
C5 0.023(2) 0.0175(19) 0.025(2) -0.0032(14) -0.0004(17) 0.0060(15)
C6 0.031(3) 0.022(2) 0.025(2) 0.0032(15) -0.0029(18) 0.0033(16)
C7 0.026(2) 0.029(2) 0.025(2) -0.0036(16) -0.0084(17) 0.0040(17)
C8 0.021(2) 0.027(2) 0.035(2) -0.0019(17) -0.0073(18) 0.0008(17)
C9 0.023(2) 0.0189(19) 0.029(2) -0.0005(15) -0.0023(17) 0.0024(16)
C10 0.021(2) 0.025(2) 0.0222(19) 0.0025(15) -0.0015(16) 0.0003(16)
C11 0.030(2) 0.025(2) 0.0229(19) 0.0037(15) 0.0018(17) -0.0039(17)
C12 0.028(3) 0.033(2) 0.026(2) 0.0019(17) 0.0064(18) 0.0010(18)
C13 0.025(2) 0.022(2) 0.041(2) 0.0069(18) -0.0050(19) -0.0019(17)
C14 0.041(3) 0.035(3) 0.039(3) 0.010(2) 0.009(2) -0.002(2)
C15 0.050(4) 0.027(2) 0.055(3) 0.008(2) -0.005(3) -0.008(2)
C16 0.019(2) 0.0235(19) 0.0193(18) 0.0030(15) -0.0007(15) 0.0065(16)
C17 0.023(2) 0.029(2) 0.0198(18) 0.0020(16) 0.0029(16) 0.0036(17)
C18 0.029(3) 0.032(2) 0.028(2) 0.0104(18) 0.0001(18) 0.0052(19)
C19 0.031(3) 0.030(2) 0.026(2) 0.0057(17) -0.0002(18) 0.0088(19)
C20 0.021(2) 0.027(2) 0.031(2) 0.0030(17) -0.0013(17) 0.0081(17)
C21 0.023(2) 0.026(2) 0.0230(19) -0.0008(16) -0.0016(16) 0.0038(17)
C22 0.026(3) 0.033(2) 0.029(2) 0.0061(18) 0.0026(18) 0.0021(18)
C23 0.029(3) 0.048(3) 0.036(2) 0.002(2) 0.010(2) 0.000(2)
C24 0.030(3) 0.039(3) 0.039(3) 0.007(2) 0.001(2) -0.004(2)
C25 0.023(2) 0.027(2) 0.034(2) 0.0032(17) 0.0007(18) 0.0012(17)
C26 0.046(3) 0.045(3) 0.041(3) 0.001(2) 0.000(2) -0.015(3)
C27 0.037(3) 0.044(3) 0.029(2) 0.009(2) 0.008(2) 0.004(2)
C28 0.023(2) 0.0184(18) 0.0201(18) -0.0002(14) -0.0034(15) 0.0043(15)
C29 0.041(3) 0.021(2) 0.029(2) 0.0019(17) 0.0095(19) -0.0011(19)
C30 0.047(3) 0.021(2) 0.031(2) -0.0017(17) 0.006(2) -0.0019(19)
C31 0.033(3) 0.022(2) 0.024(2) 0.0017(16) -0.0009(18) 0.0043(17)
C32 0.034(3) 0.025(2) 0.029(2) 0.0006(17) 0.0089(19) -0.0020(18)
C33 0.031(3) 0.022(2) 0.032(2) -0.0006(17) 0.0016(18) -0.0011(17)
C34 0.050(3) 0.023(2) 0.023(2) 0.0011(16) 0.001(2) 0.005(2)
C35 0.053(4) 0.026(2) 0.041(3) 0.001(2) 0.012(2) 0.005(2)
C36 0.079(5) 0.040(3) 0.042(3) 0.003(2) 0.020(3) 0.022(3)
C37 0.091(5) 0.030(3) 0.034(3) -0.006(2) 0.012(3) 0.013(3)
C38 0.091(5) 0.024(2) 0.031(3) -0.0019(19) -0.012(3) 0.003(3)
C39 0.058(4) 0.022(2) 0.030(2) 0.0004(17) 0.002(2) 0.002(2)
C40 0.072(5) 0.035(3) 0.091(5) 0.013(3) 0.036(4) 0.006(3)
C41 0.082(6) 0.035(3) 0.153(9) 0.013(4) 0.060(6) 0.002(4)
C42 0.054(4) 0.045(4) 0.083(5) -0.015(3) 0.011(4) 0.004(3)
C43 0.051(4) 0.073(5) 0.058(4) 0.009(3) 0.008(3) 0.010(3)
C44 0.049(4) 0.051(3) 0.058(4) 0.016(3) 0.004(3) 0.002(3)
C45 0.041(3) 0.036(3) 0.042(3) -0.003(2) -0.004(2) -0.006(2)
C46 0.050(4) 0.037(3) 0.059(3) -0.009(2) -0.014(3) 0.001(2)

loop_
_atom_type_symbol
_atom_type_description
_atom_type_scat_dispersion_real
_atom_type_scat_dispersion_imag
_atom_type_scat_source
C C 0.0181 0.0091 'International Tables Vol C Tables 4.2.6.8 and 6.1.1.4'
H H 0.0000 0.0000 'International Tables Vol C Tables 4.2.6.8 and 6.1.1.4'
N N 0.0311 0.0180 'International Tables Vol C Tables 4.2.6.8 and 6.1.1.4'
Cl Cl 0.3639 0.7018 'International Tables Vol C Tables 4.2.6.8 and 6.1.1.4'
Au Au -4.4197 7.2980 'International Tables Vol C Tables 4.2.6.8 and 6.1.1.4'

loop_
_exptl_crystal_face_index_h
_exptl_crystal_face_index_k
_exptl_crystal_face_index_l
_exptl_crystal_face_perp_dist
0 -1 -2 0.0292
0 1 2 0.0282
1 0 0 0.1193
-1 0 0 0.1193
0 5 -4 0.0347
0 -5 4 0.0347

loop_
_geom_angle_atom_site_label_1
_geom_angle_atom_site_label_2
_geom_angle_atom_site_label_3
_geom_angle
C2 Au1 Cl1 175.78(12)
C1 N1 C2 109.7(3)
C1 N1 C4 122.2(3)
C2 N1 C4 127.0(3)
C1 N2 C3 108.7(3)
C1 N2 C16 127.7(4)
C3 N2 C16 123.5(3)
N1 C1 C28 126.8(3)
N2 C1 N1 107.5(4)
N2 C1 C28 125.7(4)
N1 C2 Au1 127.7(3)
C3 C2 Au1 126.4(3)
C3 C2 N1 105.9(3)
N2 C3 H3 125.9
C2 C3 N2 108.2(3)
C2 C3 H3 125.9
C5 C4 N1 119.9(4)
C5 C4 C9 122.8(4)
C9 C4 N1 117.3(4)
C4 C5 C6 117.4(4)
C4 C5 C10 123.9(4)
C6 C5 C10 118.7(4)
C5 C6 H6 119.4
C7 C6 C5 121.2(4)
C7 C6 H6 119.4
C6 C7 H7 120.2
C8 C7 C6 119.6(4)
C8 C7 H7 120.2
C7 C8 H8 119.1
C7 C8 C9 121.8(4)
C9 C8 H8 119.1
C4 C9 C13 123.1(4)
C8 C9 C4 117.2(4)
C8 C9 C13 119.7(4)
C5 C10 H10 108.3
C5 C10 C11 110.4(4)
C5 C10 C12 111.6(4)
C11 C10 H10 108.3
C11 C10 C12 109.9(4)
C12 C10 H10 108.3
C10 C11 H11A 109.5
C10 C11 H11B 109.5
C10 C11 H11C 109.5
H11A C11 H11B 109.5
H11A C11 H11C 109.5
H11B C11 H11C 109.5
C10 C12 H12A 109.5
C10 C12 H12B 109.5
C10 C12 H12C 109.5
H12A C12 H12B 109.5
H12A C12 H12C 109.5
H12B C12 H12C 109.5
C9 C13 H13 107.7
C9 C13 C14 109.7(4)
C9 C13 C15 113.4(4)
C14 C13 H13 107.7
C15 C13 H13 107.7
C15 C13 C14 110.5(4)
C13 C14 H14A 109.5
C13 C14 H14B 109.5
C13 C14 H14C 109.5
H14A C14 H14B 109.5
H14A C14 H14C 109.5
H14B C14 H14C 109.5
C13 C15 H15A 109.5
C13 C15 H15B 109.5
C13 C15 H15C 109.5
H15A C15 H15B 109.5
H15A C15 H15C 109.5
H15B C15 H15C 109.5
C17 C16 N2 117.9(4)
C21 C16 N2 118.7(4)
C21 C16 C17 123.3(4)
C16 C17 C22 123.5(4)
C18 C17 C16 116.7(4)
C18 C17 C22 119.8(4)
C17 C18 H18 119.1
C19 C18 C17 121.9(4)
C19 C18 H18 119.1
C18 C19 H19 119.8
C18 C19 C20 120.5(4)
C20 C19 H19 119.8
C19 C20 H20 119.8
C19 C20 C21 120.3(4)
C21 C20 H20 119.8
C16 C21 C20 117.3(4)
C16 C21 C25 124.3(4)
C20 C21 C25 118.4(4)
C17 C22 H22 107.9
C17 C22 C23 111.0(4)
C17 C22 C24 112.2(4)
C23 C22 H22 107.9
C24 C22 H22 107.9
C24 C22 C23 109.8(4)
C22 C23 H23A 109.5
C22 C23 H23B 109.5
C22 C23 H23C 109.5
H23A C23 H23B 109.5
H23A C23 H23C 109.5
H23B C23 H23C 109.5
C22 C24 H24A 109.5
C22 C24 H24B 109.5
C22 C24 H24C 109.5
H24A C24 H24B 109.5
H24A C24 H24C 109.5
H24B C24 H24C 109.5
C21 C25 H25 107.8
C21 C25 C26 111.5(4)
C21 C25 C27 110.7(4)
C26 C25 H25 107.8
C27 C25 H25 107.8
C27 C25 C26 111.1(4)
C25 C26 H26A 109.5
C25 C26 H26B 109.5
C25 C26 H26C 109.5
H26A C26 H26B 109.5
H26A C26 H26C 109.5
H26B C26 H26C 109.5
C25 C27 H27A 109.5
C25 C27 H27B 109.5
C25 C27 H27C 109.5
H27A C27 H27B 109.5
H27A C27 H27C 109.5
H27B C27 H27C 109.5
C29 C28 C1 120.3(4)
C29 C28 C33 119.0(4)
C33 C28 C1 120.7(4)
C28 C29 H29 119.8
C28 C29 C30 120.3(4)
C30 C29 H29 119.8
C29 C30 H30 119.5
C31 C30 C29 121.1(4)
C31 C30 H30 119.5
C30 C31 C32 118.4(4)
C30 C31 C34 119.8(4)
C32 C31 C34 121.7(4)
C31 C32 H32 119.7
C33 C32 C31 120.7(4)
C33 C32 H32 119.7
C28 C33 H33 119.8
C32 C33 C28 120.5(4)
C32 C33 H33 119.8
C35 C34 C31 120.6(5)
C35 C34 C39 119.3(5)
C39 C34 C31 120.0(5)
C34 C35 H35 119.7
C34 C35 C36 120.5(6)
C36 C35 H35 119.7
C35 C36 H36 120.1
C37 C36 C35 119.8(6)
C37 C36 H36 120.1
C36 C37 H37 119.6
C38 C37 C36 120.7(5)
C38 C37 H37 119.6
C37 C38 H38 119.9
C37 C38 C39 120.3(6)
C39 C38 H38 119.9
C34 C39 C38 119.3(6)
C34 C39 H39 120.3
C38 C39 H39 120.3
C41 C40 H40 119.6
C45 C40 H40 119.6
C45 C40 C41 120.9(7)
C40 C41 H41 119.8
C40 C41 C42 120.5(7)
C42 C41 H41 119.8
C41 C42 H42 120.5
C43 C42 C41 118.9(7)
C43 C42 H42 120.5
C42 C43 H43 119.8
C42 C43 C44 120.4(7)
C44 C43 H43 119.8
C43 C44 H44 119.4
C45 C44 C43 121.2(6)
C45 C44 H44 119.4
C40 C45 C46 121.2(6)
C44 C45 C40 118.1(6)
C44 C45 C46 120.7(5)
C45 C46 H46A 109.5
C45 C46 H46B 109.5
C45 C46 H46C 109.5
H46A C46 H46B 109.5
H46A C46 H46C 109.5
H46B C46 H46C 109.5

loop_
_geom_bond_atom_site_label_1
_geom_bond_atom_site_label_2
_geom_bond_distance
Au1 Cl1 2.2859(10)
Au1 C2 2.008(4)
N1 C1 1.347(5)
N1 C2 1.395(5)
N1 C4 1.452(5)
N2 C1 1.343(5)
N2 C3 1.388(5)
N2 C16 1.452(5)
C1 C28 1.469(6)
C2 C3 1.353(5)
C3 H3 0.9300
C4 C5 1.393(6)
C4 C9 1.402(6)
C5 C6 1.404(6)
C5 C10 1.524(6)
C6 H6 0.9300
C6 C7 1.388(7)
C7 H7 0.9300
C7 C8 1.377(7)
C8 H8 0.9300
C8 C9 1.399(6)
C9 C13 1.519(6)
C10 H10 0.9800
C10 C11 1.523(6)
C10 C12 1.535(6)
C11 H11A 0.9600
C11 H11B 0.9600
C11 H11C 0.9600
C12 H12A 0.9600
C12 H12B 0.9600
C12 H12C 0.9600
C13 H13 0.9800
C13 C14 1.539(7)
C13 C15 1.528(7)
C14 H14A 0.9600
C14 H14B 0.9600
C14 H14C 0.9600
C15 H15A 0.9600
C15 H15B 0.9600
C15 H15C 0.9600
C16 C17 1.404(6)
C16 C21 1.393(6)
C17 C18 1.391(6)
C17 C22 1.523(6)
C18 H18 0.9300
C18 C19 1.376(7)
C19 H19 0.9300
C19 C20 1.384(7)
C20 H20 0.9300
C20 C21 1.412(6)
C21 C25 1.516(6)
C22 H22 0.9800
C22 C23 1.540(7)
C22 C24 1.535(7)
C23 H23A 0.9600
C23 H23B 0.9600
C23 H23C 0.9600
C24 H24A 0.9600
C24 H24B 0.9600
C24 H24C 0.9600
C25 H25 0.9800
C25 C26 1.530(7)
C25 C27 1.523(7)
C26 H26A 0.9600
C26 H26B 0.9600
C26 H26C 0.9600
C27 H27A 0.9600
C27 H27B 0.9600
C27 H27C 0.9600
C28 C29 1.387(6)
C28 C33 1.394(6)
C29 H29 0.9300
C29 C30 1.390(6)
C30 H30 0.9300
C30 C31 1.383(7)
C31 C32 1.401(6)
C31 C34 1.492(6)
C32 H32 0.9300
C32 C33 1.381(6)
C33 H33 0.9300
C34 C35 1.388(8)
C34 C39 1.392(7)
C35 H35 0.9300
C35 C36 1.390(7)
C36 H36 0.9300
C36 C37 1.371(10)
C37 H37 0.9300
C37 C38 1.365(10)
C38 H38 0.9300
C38 C39 1.406(7)
C39 H39 0.9300
C40 H40 0.9300
C40 C41 1.387(10)
C40 C45 1.377(8)
C41 H41 0.9300
C41 C42 1.389(11)
C42 H42 0.9300
C42 C43 1.336(10)
C43 H43 0.9300
C43 C44 1.421(10)
C44 H44 0.9300
C44 C45 1.356(9)
C45 C46 1.503(8)
C46 H46A 0.9600
C46 H46B 0.9600
C46 H46C 0.9600

loop_
_geom_torsion_atom_site_label_1
_geom_torsion_atom_site_label_2
_geom_torsion_atom_site_label_3
_geom_torsion_atom_site_label_4
_geom_torsion
Au1 C2 C3 N2 179.4(3)
N1 C1 C28 C29 -110.6(5)
N1 C1 C28 C33 70.4(6)
N1 C2 C3 N2 -0.4(5)
N1 C4 C5 C6 177.9(4)
N1 C4 C5 C10 -3.5(6)
N1 C4 C9 C8 -176.5(4)
N1 C4 C9 C13 7.0(6)
N2 C1 C28 C29 70.8(6)
N2 C1 C28 C33 -108.2(5)
N2 C16 C17 C18 -175.4(4)
N2 C16 C17 C22 3.7(6)
N2 C16 C21 C20 175.3(4)
N2 C16 C21 C25 -7.7(6)
C1 N1 C2 Au1 -179.6(3)
C1 N1 C2 C3 0.2(5)
C1 N1 C4 C5 -106.4(5)
C1 N1 C4 C9 72.5(5)
C1 N2 C3 C2 0.5(5)
C1 N2 C16 C17 -93.9(5)
C1 N2 C16 C21 88.7(5)
C1 C28 C29 C30 -178.1(4)
C1 C28 C33 C32 177.3(4)
C2 N1 C1 N2 0.1(5)
C2 N1 C1 C28 -178.7(4)
C2 N1 C4 C5 86.7(5)
C2 N1 C4 C9 -94.4(5)
C3 N2 C1 N1 -0.3(5)
C3 N2 C1 C28 178.5(4)
C3 N2 C16 C17 82.1(5)
C3 N2 C16 C21 -95.3(5)
C4 N1 C1 N2 -168.8(4)
C4 N1 C1 C28 12.4(7)
C4 N1 C2 Au1 -11.4(6)
C4 N1 C2 C3 168.4(4)
C4 C5 C6 C7 -1.0(6)
C4 C5 C10 C11 -107.8(4)
C4 C5 C10 C12 129.7(4)
C4 C9 C13 C14 95.4(5)
C4 C9 C13 C15 -140.5(5)
C5 C4 C9 C8 2.4(6)
C5 C4 C9 C13 -174.1(4)
C5 C6 C7 C8 1.4(7)
C6 C5 C10 C11 70.9(5)
C6 C5 C10 C12 -51.7(5)
C6 C7 C8 C9 0.2(7)
C7 C8 C9 C4 -2.0(7)
C7 C8 C9 C13 174.6(4)
C8 C9 C13 C14 -81.0(5)
C8 C9 C13 C15 43.1(6)
C9 C4 C5 C6 -1.0(6)
C9 C4 C5 C10 177.7(4)
C10 C5 C6 C7 -179.7(4)
C16 N2 C1 N1 176.2(4)
C16 N2 C1 C28 -5.0(7)
C16 N2 C3 C2 -176.2(4)
C16 C17 C18 C19 -0.5(7)
C16 C17 C22 C23 -103.6(5)
C16 C17 C22 C24 133.2(4)
C16 C21 C25 C26 117.9(5)
C16 C21 C25 C27 -117.9(5)
C17 C16 C21 C20 -2.0(6)
C17 C16 C21 C25 175.1(4)
C17 C18 C19 C20 -0.7(7)
C18 C17 C22 C23 75.4(5)
C18 C17 C22 C24 -47.8(6)
C18 C19 C20 C21 0.7(7)
C19 C20 C21 C16 0.6(6)
C19 C20 C21 C25 -176.6(4)
C20 C21 C25 C26 -65.1(6)
C20 C21 C25 C27 59.1(5)
C21 C16 C17 C18 1.9(6)
C21 C16 C17 C22 -179.1(4)
C22 C17 C18 C19 -179.6(4)
C28 C29 C30 C31 0.7(8)
C29 C28 C33 C32 -1.7(7)
C29 C30 C31 C32 -1.5(7)
C29 C30 C31 C34 175.6(5)
C30 C31 C32 C33 0.7(7)
C30 C31 C34 C35 -137.1(5)
C30 C31 C34 C39 39.1(6)
C31 C32 C33 C28 0.9(7)
C31 C34 C35 C36 175.0(5)
C31 C34 C39 C38 -174.7(4)
C32 C31 C34 C35 39.9(7)
C32 C31 C34 C39 -144.0(5)
C33 C28 C29 C30 0.9(7)
C34 C31 C32 C33 -176.4(4)
C34 C35 C36 C37 -0.5(8)
C35 C34 C39 C38 1.5(7)
C35 C36 C37 C38 1.8(9)
C36 C37 C38 C39 -1.5(9)
C37 C38 C39 C34 -0.2(8)
C39 C34 C35 C36 -1.1(7)
C40 C41 C42 C43 2.4(14)
C41 C40 C45 C44 -1.3(12)
C41 C40 C45 C46 178.5(8)
C41 C42 C43 C44 -2.2(12)
C42 C43 C44 C45 0.3(11)
C43 C44 C45 C40 1.5(10)
C43 C44 C45 C46 -178.3(6)
C45 C40 C41 C42 -0.6(15)

loop_
_exptl_oxdiff_crystal_face_indexfrac_h
_exptl_oxdiff_crystal_face_indexfrac_k
_exptl_oxdiff_crystal_face_indexfrac_l
_exptl_oxdiff_crystal_face_x
_exptl_oxdiff_crystal_face_y
_exptl_oxdiff_crystal_face_z
0.0017 -0.9885 -2.0047 0.1820 0.0227 0.0182
-0.0017 0.9885 2.0047 -0.1820 -0.0227 -0.0182
0.9995 -0.0015 0.0011 0.0048 -0.1212 0.0328
-0.9995 0.0015 -0.0011 -0.0048 0.1212 -0.0328
-0.0029 5.0129 -3.9570 -0.0237 0.1646 0.5326
0.0029 -5.0129 3.9570 0.0237 -0.1646 -0.5326
